data_4063770
loop_
_publ_author_name
'Muhammad, Sohail'
'Bassindale, Alan R.'
'Taylor, Peter G.'
'Male, Louise'
'Coles, Simon J.'
'Hursthouse, Michael B.'

_publ_section_title
;
 Study of Binuclear Silicon Complexes of Diketopiperazine at SN2 Reaction
 Profile
;
_journal_issue 3
_journal_name_full Organometallics
_journal_page_first 564
_journal_paper_doi 10.1021/om1009318
_journal_volume 30
_journal_year 2011
_chemical_formula_moiety 'C10 H20 F2 N2 O2 Si2'
_chemical_formula_sum 'C10 H20 F2 N2 O2 Si2'
_chemical_formula_weight 294.46
_space_group_IT_number 14
_symmetry_cell_setting monoclinic
_symmetry_space_group_name_Hall '-P 2ybc'
_symmetry_space_group_name_H-M 'P 1 21/c 1'
_atom_sites_solution_hydrogens geom
_atom_sites_solution_primary direct
_atom_sites_solution_secondary difmap
_audit_creation_method SHELXL-97
_cell_angle_alpha 90.00
_cell_angle_beta 94.955(2)
_cell_angle_gamma 90.00
_cell_formula_units_Z 2
_cell_length_a 6.6235(3)
_cell_length_b 10.3618(3)
_cell_length_c 10.8213(5)
_cell_measurement_reflns_used 4831
_cell_measurement_temperature 120(2)
_cell_measurement_theta_max 27.48
_cell_measurement_theta_min 2.91
_cell_volume 739.91(5)
_computing_cell_refinement 'DENZO (Otwinowski & Minor, 1997) & COLLECT (Hooft, R.W.W., 1998)'
_computing_data_collection 'COLLECT (Hooft, R.W.W., 1998)'
_computing_data_reduction 'DENZO (Otwinowski & Minor, 1997) & COLLECT (Hooft, R.W.W., 1998)'
_computing_molecular_graphics 'PLATON/PLUTON (Spek, A. L., 1998)'
_computing_publication_material 'WinGX (Farrugia, 1999)'
_computing_structure_refinement 'SHELXL-97 (Sheldrick, 1997)'
_computing_structure_solution
;
Sir2004 (Burla, M.C., Caliandro, R., Camalli, M., Carrozzini, B., 
Cascarano, G., De Caro, L., Giacovazzo, C., Polidori, G. & Spagna, R., 
2004)
;
_diffrn_ambient_temperature 120(2)
_diffrn_detector_area_resol_mean 9.091
_diffrn_measured_fraction_theta_full 0.998
_diffrn_measured_fraction_theta_max 0.998
_diffrn_measurement_device_type 'Bruker-Nonius Roper CCD camera on \k-goniostat'
_diffrn_measurement_method '\f & \w scans'
_diffrn_radiation_monochromator graphite
_diffrn_radiation_source 'Bruker-Nonius FR591 rotating anode'
_diffrn_radiation_type MoK\a
_diffrn_radiation_wavelength 0.71073
_diffrn_reflns_av_R_equivalents 0.0389
_diffrn_reflns_av_sigmaI/netI 0.0333
_diffrn_reflns_limit_h_max 7
_diffrn_reflns_limit_h_min -8
_diffrn_reflns_limit_k_max 13
_diffrn_reflns_limit_k_min -13
_diffrn_reflns_limit_l_max 14
_diffrn_reflns_limit_l_min -14
_diffrn_reflns_number 8715
_diffrn_reflns_theta_full 27.48
_diffrn_reflns_theta_max 27.48
_diffrn_reflns_theta_min 3.66
_exptl_absorpt_coefficient_mu 0.258
_exptl_absorpt_correction_T_max 0.9502
_exptl_absorpt_correction_T_min 0.9220
_exptl_absorpt_correction_type multi-scan
_exptl_absorpt_process_details 'SADABS 2007/2 (Sheldrick, G.M., 2007)'
_exptl_crystal_colour Colourless
_exptl_crystal_density_diffrn 1.322
_exptl_crystal_density_method 'not measured'
_exptl_crystal_description Block
_exptl_crystal_F_000 312
_exptl_crystal_size_max 0.32
_exptl_crystal_size_mid 0.20
_exptl_crystal_size_min 0.20
_refine_diff_density_max 0.272
_refine_diff_density_min -0.284
_refine_diff_density_rms 0.052
_refine_ls_extinction_method none
_refine_ls_goodness_of_fit_ref 1.079
_refine_ls_hydrogen_treatment constr
_refine_ls_matrix_type full
_refine_ls_number_parameters 84
_refine_ls_number_reflns 1692
_refine_ls_number_restraints 0
_refine_ls_restrained_S_all 1.079
_refine_ls_R_factor_all 0.0447
_refine_ls_R_factor_gt 0.0358
_refine_ls_shift/su_max 0.000
_refine_ls_shift/su_mean 0.000
_refine_ls_structure_factor_coef Fsqd
_refine_ls_weighting_details 'calc w=1/[\s^2^(Fo^2^)+(0.0391P)^2^+0.3245P] where P=(Fo^2^+2Fc^2^)/3'
_refine_ls_weighting_scheme calc
_refine_ls_wR_factor_gt 0.0881
_refine_ls_wR_factor_ref 0.0926
_reflns_number_gt 1424
_reflns_number_total 1692
_reflns_threshold_expression >2sigma(I)
_cod_data_source_file om1009318_si_002.cif
_cod_data_source_block 2008src0387
_cod_depositor_comments
;
The following automatic conversions were performed:

'_symmetry_cell_setting' value 'Monoclinic' changed to 'monoclinic'
according to /home/saulius/struct/CIF-dictionaries/cif_core.dic
dictionary named 'cif_core.dic' version 2.4.1 from
2010-06-29.

'_exptl_absorpt_correction_type' value 'Multi-scan'
changed to 'multi-scan' according to
/home/saulius/struct/CIF-dictionaries/cif_core.dic dictionary named
'cif_core.dic' version 2.4.1 from 2010-06-29.

Automatic conversion script
Id: cif_fix_values 1715 2011-07-08 13:25:40Z adriana 
;
_cod_original_sg_symbol_H-M 'P 2(1)/c'
_cod_database_code 4063770

loop_
_symmetry_equiv_pos_as_xyz
'x, y, z'
'-x, y+1/2, -z+1/2'
'-x, -y, -z'
'x, -y-1/2, z-1/2'

loop_
_atom_site_label
_atom_site_type_symbol
_atom_site_fract_x
_atom_site_fract_y
_atom_site_fract_z
_atom_site_U_iso_or_equiv
_atom_site_adp_type
_atom_site_occupancy
_atom_site_symmetry_multiplicity
_atom_site_calc_flag
_atom_site_refinement_flags
C1 C 0.4403(2) 0.13136(15) 0.26753(14) 0.0223(3) Uani 1 1 d .
H1A H 0.3899 0.2190 0.2845 0.027 Uiso 1 1 calc R
H1B H 0.3352 0.0874 0.2121 0.027 Uiso 1 1 calc R
C2 C 0.6514(2) 0.01364(14) 0.41635(14) 0.0189(3) Uani 1 1 d .
C3 C 0.6983(2) -0.05627(15) 0.53636(13) 0.0200(3) Uani 1 1 d .
H3A H 0.7380 -0.1459 0.5181 0.024 Uiso 1 1 calc R
H3B H 0.8160 -0.0142 0.5825 0.024 Uiso 1 1 calc R
C4 C 0.7616(3) 0.0096(2) 0.08966(17) 0.0377(5) Uani 1 1 d .
H4A H 0.6540 -0.0555 0.0808 0.057 Uiso 1 1 calc R
H4B H 0.8846 -0.0290 0.1309 0.057 Uiso 1 1 calc R
H4C H 0.7897 0.0411 0.0075 0.057 Uiso 1 1 calc R
C5 C 0.8703(3) 0.26574(19) 0.2474(2) 0.0455(5) Uani 1 1 d .
H5A H 0.9405 0.3024 0.1795 0.068 Uiso 1 1 calc R
H5B H 0.9689 0.2229 0.3066 0.068 Uiso 1 1 calc R
H5C H 0.8025 0.3349 0.2897 0.068 Uiso 1 1 calc R
N1 N 0.46835(18) 0.06004(12) 0.38462(11) 0.0178(3) Uani 1 1 d .
O1 O 0.78963(16) 0.02608(11) 0.34487(10) 0.0243(3) Uani 1 1 d .
F1 F 0.56622(16) 0.23643(10) 0.07155(10) 0.0372(3) Uani 1 1 d .
Si1 Si 0.67918(7) 0.14637(4) 0.18412(4) 0.02441(15) Uani 1 1 d .

loop_
_atom_site_aniso_label
_atom_site_aniso_U_11
_atom_site_aniso_U_22
_atom_site_aniso_U_33
_atom_site_aniso_U_23
_atom_site_aniso_U_13
_atom_site_aniso_U_12
C1 0.0221(8) 0.0236(8) 0.0214(7) 0.0045(6) 0.0024(6) 0.0044(6)
C2 0.0179(7) 0.0190(7) 0.0201(7) -0.0038(6) 0.0020(6) -0.0023(6)
C3 0.0147(7) 0.0259(8) 0.0193(7) -0.0007(6) 0.0013(6) 0.0000(6)
C4 0.0390(11) 0.0501(12) 0.0252(9) 0.0054(8) 0.0085(8) 0.0198(9)
C5 0.0309(10) 0.0334(10) 0.0719(15) 0.0142(10) 0.0018(10) -0.0044(8)
N1 0.0157(6) 0.0202(6) 0.0179(6) 0.0000(5) 0.0028(5) -0.0004(5)
O1 0.0184(6) 0.0319(6) 0.0232(6) 0.0032(5) 0.0066(4) 0.0011(4)
F1 0.0351(6) 0.0411(6) 0.0365(6) 0.0212(5) 0.0097(5) 0.0122(5)
Si1 0.0219(3) 0.0254(3) 0.0267(3) 0.00879(17) 0.00695(18) 0.00414(17)

loop_
_atom_type_symbol
_atom_type_description
_atom_type_scat_dispersion_real
_atom_type_scat_dispersion_imag
_atom_type_scat_source
C C 0.0033 0.0016 'International Tables Vol C Tables 4.2.6.8 and 6.1.1.4'
H H 0.0000 0.0000 'International Tables Vol C Tables 4.2.6.8 and 6.1.1.4'
N N 0.0061 0.0033 'International Tables Vol C Tables 4.2.6.8 and 6.1.1.4'
O O 0.0106 0.0060 'International Tables Vol C Tables 4.2.6.8 and 6.1.1.4'
F F 0.0171 0.0103 'International Tables Vol C Tables 4.2.6.8 and 6.1.1.4'
Si Si 0.0817 0.0704 'International Tables Vol C Tables 4.2.6.8 and 6.1.1.4'

loop_
_geom_angle_atom_site_label_1
_geom_angle_atom_site_label_2
_geom_angle_atom_site_label_3
_geom_angle
_geom_angle_site_symmetry_1
_geom_angle_site_symmetry_3
N1 C1 Si1 113.89(10) . .
N1 C1 H1A 108.8 . .
Si1 C1 H1A 108.8 . .
N1 C1 H1B 108.8 . .
Si1 C1 H1B 108.8 . .
H1A C1 H1B 107.7 . .
O1 C2 N1 120.27(14) . .
O1 C2 C3 118.48(13) . .
N1 C2 C3 121.24(13) . .
N1 C3 C2 114.35(12) 3_656 .
N1 C3 H3A 108.7 3_656 .
C2 C3 H3A 108.7 . .
N1 C3 H3B 108.7 3_656 .
C2 C3 H3B 108.7 . .
H3A C3 H3B 107.6 . .
Si1 C4 H4A 109.5 . .
Si1 C4 H4B 109.5 . .
H4A C4 H4B 109.5 . .
Si1 C4 H4C 109.5 . .
H4A C4 H4C 109.5 . .
H4B C4 H4C 109.5 . .
Si1 C5 H5A 109.5 . .
Si1 C5 H5B 109.5 . .
H5A C5 H5B 109.5 . .
Si1 C5 H5C 109.5 . .
H5A C5 H5C 109.5 . .
H5B C5 H5C 109.5 . .
C2 N1 C3 124.29(12) . 3_656
C2 N1 C1 116.94(12) . .
C3 N1 C1 118.45(12) 3_656 .
C2 O1 Si1 109.45(9) . .
F1 Si1 C4 99.22(7) . .
F1 Si1 C5 98.39(8) . .
C4 Si1 C5 119.19(10) . .
F1 Si1 C1 93.08(6) . .
C4 Si1 C1 119.80(9) . .
C5 Si1 C1 116.71(9) . .
F1 Si1 O1 172.26(5) . .
C4 Si1 O1 84.83(6) . .
C5 Si1 O1 85.21(7) . .
C1 Si1 O1 79.18(5) . .

loop_
_geom_bond_atom_site_label_1
_geom_bond_atom_site_label_2
_geom_bond_distance
_geom_bond_site_symmetry_2
C1 N1 1.4647(18) .
C1 Si1 1.8943(16) .
C1 H1A 0.9900 .
C1 H1B 0.9900 .
C2 O1 1.2553(19) .
C2 N1 1.3218(19) .
C2 C3 1.496(2) .
C3 N1 1.4539(19) 3_656
C3 H3A 0.9900 .
C3 H3B 0.9900 .
C4 Si1 1.8567(19) .
C4 H4A 0.9800 .
C4 H4B 0.9800 .
C4 H4C 0.9800 .
C5 Si1 1.858(2) .
C5 H5A 0.9800 .
C5 H5B 0.9800 .
C5 H5C 0.9800 .
N1 C3 1.4539(19) 3_656
O1 Si1 2.2124(12) .
F1 Si1 1.6605(10) .
